data_7210864
loop_
_publ_author_name
'Ji, Ning-Ning'
'Cheng, Xiao-Jie'
'Liang, Li-Li'
'Xiao, Xin'
'Zhang, Yun-Qian'
'Xue, Sai-Feng'
'Tao, Zhu'
'Zhu, Qian-Jiang'

_publ_section_title
;
 The synthesis of networks based on the coordination of cucurbit[8]urils
 and alkali or alkaline earth ions in the presence of the polychloride
 transition-metal anions
;
_journal_issue 38
_journal_name_full CrystEngComm
_journal_page_first 7709
_journal_paper_doi 10.1039/c3ce40840j
_journal_volume 15
_journal_year 2013
_chemical_formula_sum 'C72 H212 Cl2 N48 O94 Rb2'
_chemical_formula_weight 3496.74
_chemical_name_systematic
;
 ?
;
_space_group_IT_number 148
_symmetry_space_group_name_Hall '-R 3'
_symmetry_space_group_name_H-M 'R -3 :H'
_atom_sites_solution_hydrogens geom
_atom_sites_solution_primary direct
_atom_sites_solution_secondary difmap
_audit_creation_method SHELXL-97
_cell_angle_alpha 90.00
_cell_angle_beta 90.00
_cell_angle_gamma 120.00
_cell_formula_units_Z 6
_cell_length_a 21.755(5)
_cell_length_b 21.755(5)
_cell_length_c 52.173(9)
_cell_measurement_temperature 223(2)
_cell_volume 21384(8)
_computing_structure_refinement 'SHELXL-97 (Sheldrick, 1997)'
_diffrn_ambient_temperature 223(2)
_diffrn_measured_fraction_theta_full 0.997
_diffrn_measured_fraction_theta_max 0.997
_diffrn_radiation_monochromator graphite
_diffrn_radiation_source 'fine-focus sealed tube'
_diffrn_radiation_type MoK\a
_diffrn_radiation_wavelength 0.71073
_diffrn_reflns_av_R_equivalents 0.1111
_diffrn_reflns_av_sigmaI/netI 0.0793
_diffrn_reflns_limit_h_max 26
_diffrn_reflns_limit_h_min -26
_diffrn_reflns_limit_k_max 26
_diffrn_reflns_limit_k_min -26
_diffrn_reflns_limit_l_max 63
_diffrn_reflns_limit_l_min -56
_diffrn_reflns_number 82645
_diffrn_reflns_theta_full 25.99
_diffrn_reflns_theta_max 25.99
_diffrn_reflns_theta_min 1.15
_exptl_absorpt_coefficient_mu 0.856
_exptl_absorpt_correction_T_max 0.8542
_exptl_absorpt_correction_T_min 0.8018
_exptl_crystal_density_diffrn 1.629
_exptl_crystal_density_method 'not measured'
_exptl_crystal_F_000 11040
_exptl_crystal_size_max 0.27
_exptl_crystal_size_mid 0.21
_exptl_crystal_size_min 0.19
_refine_diff_density_max 0.791
_refine_diff_density_min -0.388
_refine_diff_density_rms 0.067
_refine_ls_extinction_method none
_refine_ls_goodness_of_fit_ref 0.906
_refine_ls_hydrogen_treatment mixed
_refine_ls_matrix_type full
_refine_ls_number_parameters 452
_refine_ls_number_reflns 9328
_refine_ls_number_restraints 0
_refine_ls_restrained_S_all 0.906
_refine_ls_R_factor_all 0.1237
_refine_ls_R_factor_gt 0.0654
_refine_ls_shift/su_max 0.000
_refine_ls_shift/su_mean 0.000
_refine_ls_structure_factor_coef Fsqd
_refine_ls_weighting_details 'calc w=1/[\s^2^(Fo^2^)+(0.1144P)^2^+0.0000P] where P=(Fo^2^+2Fc^2^)/3'
_refine_ls_weighting_scheme calc
_refine_ls_wR_factor_gt 0.1793
_refine_ls_wR_factor_ref 0.1966
_reflns_number_gt 4782
_reflns_number_total 9328
_reflns_threshold_expression >2sigma(I)
_cod_data_source_file c3ce40840j.txt
_cod_data_source_block p
_cod_database_code 7210864

loop_
_symmetry_equiv_pos_as_xyz
'x, y, z'
'-y, x-y, z'
'-x+y, -x, z'
'x+2/3, y+1/3, z+1/3'
'-y+2/3, x-y+1/3, z+1/3'
'-x+y+2/3, -x+1/3, z+1/3'
'x+1/3, y+2/3, z+2/3'
'-y+1/3, x-y+2/3, z+2/3'
'-x+y+1/3, -x+2/3, z+2/3'
'-x, -y, -z'
'y, -x+y, -z'
'x-y, x, -z'
'-x+2/3, -y+1/3, -z+1/3'
'y+2/3, -x+y+1/3, -z+1/3'
'x-y+2/3, x+1/3, -z+1/3'
'-x+1/3, -y+2/3, -z+2/3'
'y+1/3, -x+y+2/3, -z+2/3'
'x-y+1/3, x+2/3, -z+2/3'

loop_
_atom_site_label
_atom_site_type_symbol
_atom_site_fract_x
_atom_site_fract_y
_atom_site_fract_z
_atom_site_U_iso_or_equiv
_atom_site_adp_type
_atom_site_occupancy
_atom_site_symmetry_multiplicity
_atom_site_calc_flag
_atom_site_refinement_flags
_atom_site_disorder_assembly
_atom_site_disorder_group
Cl1 Cl 1.3333 0.6667 0.1242(2) 0.404(6) Uiso 1 3 d S . .
Cl2 Cl 0.9965(6) 0.3004(7) 0.1503(2) 0.178(5) Uiso 0.247(6) 1 d P A 1
Cl2' Cl 1.0021(9) 0.3406(10) 0.1654(4) 0.108(9) Uiso 0.086(6) 1 d P A 2
O1W O 0.6667 0.3333 0.0060(3) 0.249(6) Uiso 1 3 d S . .
Rb1 Rb 0.6667 0.3333 0.066431(16) 0.0695(3) Uani 1 3 d S . .
Rb2 Rb 1.3333 0.6667 0.052559(18) 0.0792(3) Uani 1 3 d S . .
C1 C 0.9363(2) 0.7189(2) -0.03301(11) 0.0754(13) Uani 1 1 d . . .
C2 C 0.83113(19) 0.64518(19) -0.05377(9) 0.0632(11) Uani 1 1 d . . .
H2 H 0.8136 0.6657 -0.0666 0.076 Uiso 1 1 calc R . .
C3 C 0.81351(18) 0.65733(19) -0.02680(10) 0.0679(13) Uani 1 1 d . . .
H3 H 0.7825 0.6779 -0.0267 0.081 Uiso 1 1 calc R . .
C4 C 0.76487(18) 0.5358(2) -0.03356(9) 0.0608(11) Uani 1 1 d . . .
C5 C 0.8928(2) 0.7452(2) 0.00795(11) 0.0851(15) Uani 1 1 d . . .
H5A H 0.9399 0.7868 0.0079 0.102 Uiso 1 1 calc R . .
H5B H 0.8587 0.7615 0.0083 0.102 Uiso 1 1 calc R . .
C6 C 0.7384(2) 0.5704(2) 0.00816(10) 0.0754(13) Uani 1 1 d . . .
H6A H 0.7144 0.5979 0.0087 0.090 Uiso 1 1 calc R . .
H6B H 0.7023 0.5206 0.0084 0.090 Uiso 1 1 calc R . .
C7 C 0.9402(2) 0.7228(2) 0.04604(11) 0.0789(14) Uani 1 1 d . . .
C8 C 0.81685(19) 0.65660(18) 0.04240(10) 0.0675(13) Uani 1 1 d . . .
H8 H 0.7853 0.6766 0.0431 0.081 Uiso 1 1 calc R . .
C9 C 0.83674(19) 0.64405(19) 0.06905(9) 0.0630(11) Uani 1 1 d . . .
H9 H 0.8179 0.6618 0.0824 0.076 Uiso 1 1 calc R . .
C10 C 0.77115(19) 0.5366(2) 0.04843(9) 0.0633(11) Uani 1 1 d . . .
C11 C 0.9570(2) 0.6948(2) 0.09079(10) 0.0799(13) Uani 1 1 d . . .
H11A H 0.9353 0.7046 0.1053 0.096 Uiso 1 1 calc R . .
H11B H 1.0033 0.7362 0.0880 0.096 Uiso 1 1 calc R . .
C12 C 0.79629(19) 0.5316(2) 0.09376(9) 0.0669(11) Uani 1 1 d . . .
H12A H 0.7542 0.4850 0.0923 0.080 Uiso 1 1 calc R . .
H12B H 0.7879 0.5570 0.1073 0.080 Uiso 1 1 calc R . .
C13 C 1.0305(2) 0.6389(2) 0.09538(9) 0.0669(11) Uani 1 1 d . . .
C14 C 0.9181(2) 0.5789(2) 0.11379(9) 0.0704(12) Uani 1 1 d . . .
H14 H 0.9057 0.5968 0.1290 0.084 Uiso 1 1 calc R . .
C15 C 0.9592(2) 0.5401(2) 0.12046(8) 0.0627(10) Uani 1 1 d . . .
H15 H 0.9655 0.5389 0.1390 0.075 Uiso 1 1 calc R . .
C16 C 0.8558(2) 0.4610(2) 0.09950(8) 0.0581(10) Uani 1 1 d . . .
C17 C 1.09154(19) 0.5824(2) 0.11513(9) 0.0701(12) Uani 1 1 d . . .
H17A H 1.1331 0.6269 0.1103 0.084 Uiso 1 1 calc R . .
H17B H 1.0914 0.5788 0.1337 0.084 Uiso 1 1 calc R . .
C18 C 0.9280(2) 0.4107(2) 0.11753(9) 0.0674(11) Uani 1 1 d . . .
H18A H 0.9343 0.4113 0.1360 0.081 Uiso 1 1 calc R . .
H18B H 0.8853 0.3666 0.1132 0.081 Uiso 1 1 calc R . .
C19 C 1.1557(2) 0.5372(2) 0.09045(8) 0.0624(10) Uani 1 1 d . . .
C20 C 1.05945(19) 0.45497(19) 0.11477(8) 0.0611(10) Uani 1 1 d . . .
H20 H 1.0615 0.4553 0.1335 0.073 Uiso 1 1 calc R . .
C21 C 1.09824(19) 0.4173(2) 0.10256(9) 0.0638(11) Uani 1 1 d . . .
H21 H 1.1157 0.3979 0.1158 0.077 Uiso 1 1 calc R . .
C22 C 0.9796(2) 0.3576(2) 0.08976(8) 0.0577(10) Uani 1 1 d . . .
C23 C 1.21445(19) 0.4671(2) 0.08024(10) 0.0761(13) Uani 1 1 d . . .
H23A H 1.2246 0.4412 0.0931 0.091 Uiso 1 1 calc R . .
H23B H 1.2558 0.5141 0.0789 0.091 Uiso 1 1 calc R . .
C24 C 1.0505(2) 0.3033(2) 0.07792(10) 0.0745(12) Uani 1 1 d . . .
H24A H 1.0035 0.2633 0.0748 0.089 Uiso 1 1 calc R . .
H24B H 1.0728 0.2892 0.0910 0.089 Uiso 1 1 calc R . .
N1 N 0.90751(16) 0.67991(17) -0.05401(7) 0.0649(9) Uani 1 1 d . . .
N2 N 0.88300(16) 0.70526(16) -0.01588(7) 0.0644(9) Uani 1 1 d . . .
N3 N 0.79565(16) 0.56825(17) -0.05610(8) 0.0633(9) Uani 1 1 d . . .
N4 N 0.77887(15) 0.58603(16) -0.01588(7) 0.0618(9) Uani 1 1 d . . .
N5 N 0.88477(17) 0.70553(16) 0.03051(8) 0.0667(9) Uani 1 1 d . . .
N6 N 0.91392(17) 0.68353(17) 0.06851(9) 0.0750(11) Uani 1 1 d . . .
N7 N 0.78213(15) 0.58624(15) 0.03051(7) 0.0617(9) Uani 1 1 d . . .
N8 N 0.80613(16) 0.56828(15) 0.07054(7) 0.0585(8) Uani 1 1 d . . .
N9 N 0.96611(16) 0.63501(15) 0.09700(7) 0.0654(9) Uani 1 1 d . . .
N10 N 1.02869(15) 0.58421(16) 0.10724(7) 0.0662(9) Uani 1 1 d . . .
N11 N 0.85615(15) 0.52286(16) 0.10092(6) 0.0602(8) Uani 1 1 d . . .
N12 N 0.91805(15) 0.47071(16) 0.11029(7) 0.0624(9) Uani 1 1 d . . .
N13 N 1.09709(16) 0.52519(16) 0.10426(7) 0.0650(9) Uani 1 1 d . . .
N14 N 1.15576(16) 0.47411(16) 0.08891(7) 0.0653(9) Uani 1 1 d . . .
N15 N 0.98725(15) 0.41208(16) 0.10527(6) 0.0597(8) Uani 1 1 d . . .
N16 N 1.04373(16) 0.36235(16) 0.08757(6) 0.0606(8) Uani 1 1 d . . .
O1 O 0.99850(15) 0.75875(18) -0.02850(8) 0.1114(14) Uani 1 1 d . . .
O2 O 1.00204(15) 0.76654(16) 0.04256(8) 0.1036(12) Uani 1 1 d . . .
O3 O 1.08116(15) 0.68545(15) 0.08323(7) 0.0863(9) Uani 1 1 d . . .
O4 O 1.20029(14) 0.59338(14) 0.08122(6) 0.0761(8) Uani 1 1 d . . .
O5 O 0.73143(15) 0.47190(14) -0.03081(6) 0.0793(9) Uani 1 1 d . . .
O6 O 0.73749(14) 0.47188(13) 0.04433(6) 0.0741(8) Uani 1 1 d . . .
O7 O 0.80889(13) 0.40550(14) 0.09025(6) 0.0698(8) Uani 1 1 d . . .
O8 O 0.92358(14) 0.31211(14) 0.08066(6) 0.0745(8) Uani 1 1 d . . .

loop_
_atom_site_aniso_label
_atom_site_aniso_U_11
_atom_site_aniso_U_22
_atom_site_aniso_U_33
_atom_site_aniso_U_23
_atom_site_aniso_U_13
_atom_site_aniso_U_12
Rb1 0.0444(2) 0.0444(2) 0.1196(7) 0.000 0.000 0.02220(12)
Rb2 0.0504(3) 0.0504(3) 0.1370(8) 0.000 0.000 0.02519(13)
C1 0.050(2) 0.053(2) 0.116(4) -0.003(3) 0.013(3) 0.020(2)
C2 0.047(2) 0.048(2) 0.095(3) 0.012(2) 0.005(2) 0.0244(17)
C3 0.0382(19) 0.044(2) 0.119(4) 0.014(2) 0.019(2) 0.0187(16)
C4 0.0336(18) 0.049(2) 0.093(3) 0.006(2) -0.005(2) 0.0149(17)
C5 0.073(3) 0.040(2) 0.132(5) -0.002(3) 0.026(3) 0.020(2)
C6 0.042(2) 0.058(2) 0.117(4) 0.020(3) 0.010(3) 0.0190(18)
C7 0.055(3) 0.050(2) 0.131(4) -0.010(3) 0.021(3) 0.026(2)
C8 0.045(2) 0.0368(18) 0.120(4) -0.002(2) 0.016(2) 0.0194(16)
C9 0.050(2) 0.047(2) 0.095(3) -0.002(2) -0.004(2) 0.0267(18)
C10 0.046(2) 0.050(2) 0.093(3) 0.015(2) 0.019(2) 0.0229(18)
C11 0.057(2) 0.048(2) 0.122(4) -0.002(2) -0.011(3) 0.0167(19)
C12 0.045(2) 0.061(2) 0.085(3) -0.002(2) 0.000(2) 0.0191(18)
C13 0.039(2) 0.059(2) 0.087(3) -0.010(2) -0.005(2) 0.0123(19)
C14 0.056(2) 0.069(3) 0.078(3) -0.017(2) 0.001(2) 0.026(2)
C15 0.056(2) 0.070(3) 0.064(3) -0.011(2) -0.004(2) 0.033(2)
C16 0.049(2) 0.051(2) 0.067(3) -0.002(2) 0.005(2) 0.0199(19)
C17 0.042(2) 0.062(2) 0.098(3) -0.012(2) -0.019(2) 0.0199(18)
C18 0.048(2) 0.061(2) 0.085(3) 0.009(2) 0.014(2) 0.0212(19)
C19 0.044(2) 0.061(2) 0.079(3) 0.001(2) -0.009(2) 0.0230(19)
C20 0.052(2) 0.056(2) 0.068(3) 0.009(2) -0.0023(19) 0.0215(18)
C21 0.043(2) 0.056(2) 0.086(3) 0.014(2) 0.002(2) 0.0193(18)
C22 0.048(2) 0.055(2) 0.057(3) 0.004(2) 0.0060(19) 0.0162(19)
C23 0.036(2) 0.063(2) 0.126(4) -0.001(3) -0.017(2) 0.0224(18)
C24 0.054(2) 0.047(2) 0.105(4) 0.003(2) -0.001(2) 0.0123(18)
N1 0.0423(17) 0.0536(18) 0.088(3) -0.0063(19) 0.0096(18) 0.0157(15)
N2 0.0510(18) 0.0523(18) 0.087(3) -0.0012(18) 0.0155(18) 0.0233(15)
N3 0.0451(17) 0.0510(18) 0.088(3) 0.004(2) -0.0075(18) 0.0198(15)
N4 0.0473(17) 0.0473(18) 0.081(2) 0.0077(18) -0.0004(18) 0.0164(14)
N5 0.0488(19) 0.0463(17) 0.096(3) 0.0045(19) 0.0133(19) 0.0170(15)
N6 0.0441(18) 0.0540(19) 0.125(3) 0.011(2) 0.002(2) 0.0235(16)
N7 0.0451(17) 0.0435(17) 0.086(2) -0.0008(18) -0.0070(17) 0.0140(14)
N8 0.0524(18) 0.0450(17) 0.072(2) -0.0019(18) 0.0050(18) 0.0199(14)
N9 0.0450(17) 0.0425(16) 0.105(3) -0.0033(18) 0.0001(18) 0.0193(14)
N10 0.0441(17) 0.0479(18) 0.095(3) 0.0000(18) -0.0070(17) 0.0140(15)
N11 0.0426(16) 0.0553(18) 0.077(2) 0.0009(17) 0.0049(16) 0.0199(14)
N12 0.0404(16) 0.0544(18) 0.082(2) 0.0008(17) -0.0024(16) 0.0158(14)
N13 0.0434(17) 0.0518(18) 0.091(3) -0.0070(18) -0.0109(17) 0.0167(14)
N14 0.0491(18) 0.0542(19) 0.083(2) 0.0080(17) -0.0022(17) 0.0186(15)
N15 0.0485(17) 0.0507(17) 0.073(2) -0.0055(17) -0.0057(16) 0.0194(14)
N16 0.0475(18) 0.0550(18) 0.067(2) -0.0085(16) -0.0004(16) 0.0166(15)
O1 0.0440(17) 0.085(2) 0.158(3) -0.050(2) 0.0209(19) -0.0028(15)
O2 0.0445(16) 0.0643(18) 0.182(4) 0.001(2) 0.029(2) 0.0119(14)
O3 0.0525(16) 0.0551(16) 0.137(3) 0.0106(18) -0.0017(18) 0.0167(14)
O4 0.0488(15) 0.0526(16) 0.113(2) 0.0114(16) 0.0035(16) 0.0153(13)
O5 0.0654(17) 0.0494(16) 0.102(2) 0.0058(16) -0.0037(16) 0.0127(14)
O6 0.0644(16) 0.0377(14) 0.102(2) 0.0046(14) -0.0033(16) 0.0121(12)
O7 0.0487(15) 0.0562(16) 0.093(2) -0.0006(15) -0.0063(14) 0.0173(13)
O8 0.0552(16) 0.0618(17) 0.087(2) -0.0127(15) 0.0022(15) 0.0149(14)

loop_
_atom_type_symbol
_atom_type_description
_atom_type_scat_dispersion_real
_atom_type_scat_dispersion_imag
_atom_type_scat_source
C C 0.0033 0.0016 'International Tables Vol C Tables 4.2.6.8 and 6.1.1.4'
H H 0.0000 0.0000 'International Tables Vol C Tables 4.2.6.8 and 6.1.1.4'
N N 0.0061 0.0033 'International Tables Vol C Tables 4.2.6.8 and 6.1.1.4'
O O 0.0106 0.0060 'International Tables Vol C Tables 4.2.6.8 and 6.1.1.4'
Cl Cl 0.1484 0.1585 'International Tables Vol C Tables 4.2.6.8 and 6.1.1.4'
Rb Rb -0.9393 2.9676 'International Tables Vol C Tables 4.2.6.8 and 6.1.1.4'

loop_
_geom_angle_atom_site_label_1
_geom_angle_atom_site_label_2
_geom_angle_atom_site_label_3
_geom_angle
_geom_angle_site_symmetry_1
_geom_angle_site_symmetry_3
Rb2 O1W Rb1 180.0 10_765 .
O6 Rb1 O6 104.77(7) 3_665 2_655
O6 Rb1 O6 104.77(7) 3_665 .
O6 Rb1 O6 104.77(7) 2_655 .
O6 Rb1 O7 76.74(8) 3_665 .
O6 Rb1 O7 178.47(8) 2_655 .
O6 Rb1 O7 74.92(8) . .
O6 Rb1 O7 74.92(8) 3_665 3_665
O6 Rb1 O7 76.74(8) 2_655 3_665
O6 Rb1 O7 178.47(8) . 3_665
O7 Rb1 O7 103.56(7) . 3_665
O6 Rb1 O7 178.47(8) 3_665 2_655
O6 Rb1 O7 74.92(8) 2_655 2_655
O6 Rb1 O7 76.74(8) . 2_655
O7 Rb1 O7 103.56(7) . 2_655
O7 Rb1 O7 103.56(7) 3_665 2_655
O6 Rb1 O1W 66.16(6) 3_665 .
O6 Rb1 O1W 66.16(6) 2_655 .
O6 Rb1 O1W 66.16(6) . .
O7 Rb1 O1W 114.88(6) . .
O7 Rb1 O1W 114.88(6) 3_665 .
O7 Rb1 O1W 114.88(6) 2_655 .
O5 Rb2 O5 105.18(7) 12_655 11_665
O5 Rb2 O5 105.18(7) 12_655 10_765
O5 Rb2 O5 105.18(7) 11_665 10_765
O5 Rb2 O4 78.21(8) 12_655 3_775
O5 Rb2 O4 79.88(8) 11_665 3_775
O5 Rb2 O4 172.62(9) 10_765 3_775
O5 Rb2 O4 79.88(8) 12_655 .
O5 Rb2 O4 172.62(9) 11_665 .
O5 Rb2 O4 78.21(8) 10_765 .
O4 Rb2 O4 96.15(8) 3_775 .
O5 Rb2 O4 172.62(9) 12_655 2_755
O5 Rb2 O4 78.21(8) 11_665 2_755
O5 Rb2 O4 79.88(8) 10_765 2_755
O4 Rb2 O4 96.15(8) 3_775 2_755
O4 Rb2 O4 96.15(8) . 2_755
O5 Rb2 O1W 66.52(6) 12_655 10_765
O5 Rb2 O1W 66.52(6) 11_665 10_765
O5 Rb2 O1W 66.52(6) 10_765 10_765
O4 Rb2 O1W 120.78(6) 3_775 10_765
O4 Rb2 O1W 120.78(6) . 10_765
O4 Rb2 O1W 120.78(6) 2_755 10_765
O5 Rb2 Cl1 113.48(6) 12_655 .
O5 Rb2 Cl1 113.48(6) 11_665 .
O5 Rb2 Cl1 113.48(6) 10_765 .
O4 Rb2 Cl1 59.22(6) 3_775 .
O4 Rb2 Cl1 59.22(6) . .
O4 Rb2 Cl1 59.22(6) 2_755 .
O1W Rb2 Cl1 180.000(1) 10_765 .
O1 C1 N1 128.1(4) . .
O1 C1 N2 123.3(5) . .
N1 C1 N2 108.7(4) . .
N1 C2 N3 114.3(3) . .
N1 C2 C3 104.0(3) . .
N3 C2 C3 104.1(3) . .
N1 C2 H2 111.3 . .
N3 C2 H2 111.3 . .
C3 C2 H2 111.3 . .
N2 C3 N4 114.1(3) . .
N2 C3 C2 103.0(3) . .
N4 C3 C2 102.6(3) . .
N2 C3 H3 112.1 . .
N4 C3 H3 112.1 . .
C2 C3 H3 112.1 . .
O5 C4 N4 127.8(4) . .
O5 C4 N3 123.6(4) . .
N4 C4 N3 108.5(3) . .
N5 C5 N2 113.9(3) . .
N5 C5 H5A 108.8 . .
N2 C5 H5A 108.8 . .
N5 C5 H5B 108.8 . .
N2 C5 H5B 108.8 . .
H5A C5 H5B 107.7 . .
N7 C6 N4 112.9(3) . .
N7 C6 H6A 109.0 . .
N4 C6 H6A 109.0 . .
N7 C6 H6B 109.0 . .
N4 C6 H6B 109.0 . .
H6A C6 H6B 107.8 . .
O2 C7 N5 128.2(5) . .
O2 C7 N6 124.2(5) . .
N5 C7 N6 107.5(4) . .
N5 C8 N7 112.8(3) . .
N5 C8 C9 104.2(3) . .
N7 C8 C9 104.1(3) . .
N5 C8 H8 111.8 . .
N7 C8 H8 111.8 . .
C9 C8 H8 111.8 . .
N8 C9 N6 114.5(3) . .
N8 C9 C8 104.2(3) . .
N6 C9 C8 103.0(3) . .
N8 C9 H9 111.6 . .
N6 C9 H9 111.6 . .
C8 C9 H9 111.6 . .
O6 C10 N7 123.7(4) . .
O6 C10 N8 125.8(4) . .
N7 C10 N8 110.4(3) . .
N6 C11 N9 113.5(3) . .
N6 C11 H11A 108.9 . .
N9 C11 H11A 108.9 . .
N6 C11 H11B 108.9 . .
N9 C11 H11B 108.9 . .
H11A C11 H11B 107.7 . .
N8 C12 N11 113.8(3) . .
N8 C12 H12A 108.8 . .
N11 C12 H12A 108.8 . .
N8 C12 H12B 108.8 . .
N11 C12 H12B 108.8 . .
H12A C12 H12B 107.7 . .
O3 C13 N10 126.2(4) . .
O3 C13 N9 123.3(4) . .
N10 C13 N9 110.3(4) . .
N9 C14 N11 113.9(4) . .
N9 C14 C15 103.1(3) . .
N11 C14 C15 101.1(3) . .
N9 C14 H14 112.6 . .
N11 C14 H14 112.6 . .
C15 C14 H14 112.6 . .
N12 C15 N10 114.1(3) . .
N12 C15 C14 105.5(3) . .
N10 C15 C14 102.8(3) . .
N12 C15 H15 111.3 . .
N10 C15 H15 111.3 . .
C14 C15 H15 111.3 . .
O7 C16 N11 126.3(4) . .
O7 C16 N12 125.6(4) . .
N11 C16 N12 108.1(3) . .
N13 C17 N10 113.8(3) . .
N13 C17 H17A 108.8 . .
N10 C17 H17A 108.8 . .
N13 C17 H17B 108.8 . .
N10 C17 H17B 108.8 . .
H17A C17 H17B 107.7 . .
N15 C18 N12 113.4(3) . .
N15 C18 H18A 108.9 . .
N12 C18 H18A 108.9 . .
N15 C18 H18B 108.9 . .
N12 C18 H18B 108.9 . .
H18A C18 H18B 107.7 . .
O4 C19 N13 126.7(4) . .
O4 C19 N14 125.5(4) . .
N13 C19 N14 107.8(3) . .
N13 C20 N15 114.3(3) . .
N13 C20 C21 103.3(3) . .
N15 C20 C21 102.5(3) . .
N13 C20 H20 112.0 . .
N15 C20 H20 112.0 . .
C21 C20 H20 112.0 . .
N16 C21 N14 116.9(4) . .
N16 C21 C20 102.8(3) . .
N14 C21 C20 102.5(3) . .
N16 C21 H21 111.3 . .
N14 C21 H21 111.3 . .
C20 C21 H21 111.3 . .
O8 C22 N16 127.2(4) . .
O8 C22 N15 124.8(4) . .
N16 C22 N15 108.0(3) . .
N14 C23 N3 115.4(3) . 10_765
N14 C23 H23A 108.4 . .
N3 C23 H23A 108.4 10_765 .
N14 C23 H23B 108.4 . .
N3 C23 H23B 108.4 10_765 .
H23A C23 H23B 107.5 . .
N16 C24 N1 113.4(3) . 10_765
N16 C24 H24A 108.9 . .
N1 C24 H24A 108.9 10_765 .
N16 C24 H24B 108.9 . .
N1 C24 H24B 108.9 10_765 .
H24A C24 H24B 107.7 . .
C1 N1 C2 112.2(3) . .
C1 N1 C24 120.0(3) . 10_765
C2 N1 C24 123.0(4) . 10_765
C1 N2 C3 111.2(4) . .
C1 N2 C5 124.4(4) . .
C3 N2 C5 123.1(3) . .
C4 N3 C23 125.2(3) . 10_765
C4 N3 C2 111.4(4) . .
C23 N3 C2 122.7(4) 10_765 .
C4 N4 C3 112.5(4) . .
C4 N4 C6 122.1(3) . .
C3 N4 C6 120.6(3) . .
C7 N5 C5 120.8(4) . .
C7 N5 C8 112.8(4) . .
C5 N5 C8 124.7(4) . .
C7 N6 C11 123.0(4) . .
C7 N6 C9 112.1(4) . .
C11 N6 C9 123.2(4) . .
C10 N7 C6 122.5(3) . .
C10 N7 C8 109.5(4) . .
C6 N7 C8 121.9(3) . .
C10 N8 C12 123.6(3) . .
C10 N8 C9 110.9(3) . .
C12 N8 C9 123.3(4) . .
C13 N9 C14 112.2(3) . .
C13 N9 C11 122.0(3) . .
C14 N9 C11 122.0(3) . .
C13 N10 C17 123.5(3) . .
C13 N10 C15 111.1(3) . .
C17 N10 C15 121.2(3) . .
C16 N11 C14 113.8(3) . .
C16 N11 C12 124.0(3) . .
C14 N11 C12 121.6(3) . .
C16 N12 C15 111.4(3) . .
C16 N12 C18 122.3(3) . .
C15 N12 C18 123.5(3) . .
C19 N13 C17 121.3(3) . .
C19 N13 C20 112.7(3) . .
C17 N13 C20 121.7(4) . .
C19 N14 C21 113.3(3) . .
C19 N14 C23 124.8(3) . .
C21 N14 C23 120.4(3) . .
C22 N15 C18 121.8(3) . .
C22 N15 C20 112.3(3) . .
C18 N15 C20 122.4(3) . .
C22 N16 C21 114.3(3) . .
C22 N16 C24 121.2(3) . .
C21 N16 C24 121.5(3) . .
C19 O4 Rb2 145.6(3) . .
C4 O5 Rb2 149.5(3) . 10_765
C10 O6 Rb1 146.2(3) . .
C16 O7 Rb1 145.6(2) . .

loop_
_geom_bond_atom_site_label_1
_geom_bond_atom_site_label_2
_geom_bond_distance
_geom_bond_site_symmetry_2
Cl1 Rb2 3.737(12) .
O1W Rb2 3.056(15) 10_765
O1W Rb1 3.152(14) .
Rb1 O6 2.854(3) 3_665
Rb1 O6 2.854(3) 2_655
Rb1 O6 2.854(3) .
Rb1 O7 2.954(3) .
Rb1 O7 2.954(3) 3_665
Rb1 O7 2.954(3) 2_655
Rb2 O5 2.848(3) 12_655
Rb2 O5 2.848(3) 11_665
Rb2 O5 2.848(3) 10_765
Rb2 O4 2.923(3) 3_775
Rb2 O4 2.923(3) .
Rb2 O4 2.923(3) 2_755
Rb2 O1W 3.056(15) 10_765
C1 O1 1.211(5) .
C1 N1 1.334(6) .
C1 N2 1.374(5) .
C2 N1 1.441(5) .
C2 N3 1.456(5) .
C2 C3 1.516(6) .
C2 H2 0.9800 .
C3 N2 1.456(5) .
C3 N4 1.459(5) .
C3 H3 0.9800 .
C4 O5 1.213(4) .
C4 N4 1.344(5) .
C4 N3 1.363(5) .
C5 N5 1.417(6) .
C5 N2 1.470(6) .
C5 H5A 0.9700 .
C5 H5B 0.9700 .
C6 N7 1.434(5) .
C6 N4 1.472(5) .
C6 H6A 0.9700 .
C6 H6B 0.9700 .
C7 O2 1.212(5) .
C7 N5 1.341(6) .
C7 N6 1.393(6) .
C8 N5 1.459(5) .
C8 N7 1.464(5) .
C8 C9 1.521(6) .
C8 H8 0.9800 .
C9 N8 1.438(5) .
C9 N6 1.454(5) .
C9 H9 0.9800 .
C10 O6 1.237(4) .
C10 N7 1.357(5) .
C10 N8 1.364(5) .
C11 N6 1.435(6) .
C11 N9 1.447(5) .
C11 H11A 0.9700 .
C11 H11B 0.9700 .
C12 N8 1.408(5) .
C12 N11 1.455(5) .
C12 H12A 0.9700 .
C12 H12B 0.9700 .
C13 O3 1.235(5) .
C13 N10 1.324(5) .
C13 N9 1.364(5) .
C14 N9 1.440(5) .
C14 N11 1.453(5) .
C14 C15 1.547(6) .
C14 H14 0.9800 .
C15 N12 1.418(5) .
C15 N10 1.493(5) .
C15 H15 0.9800 .
C16 O7 1.225(4) .
C16 N11 1.345(5) .
C16 N12 1.381(5) .
C17 N13 1.428(5) .
C17 N10 1.447(5) .
C17 H17A 0.9700 .
C17 H17B 0.9700 .
C18 N15 1.426(5) .
C18 N12 1.475(5) .
C18 H18A 0.9700 .
C18 H18B 0.9700 .
C19 O4 1.217(5) .
C19 N13 1.371(5) .
C19 N14 1.375(5) .
C20 N13 1.433(5) .
C20 N15 1.455(5) .
C20 C21 1.575(6) .
C20 H20 0.9800 .
C21 N16 1.425(5) .
C21 N14 1.433(5) .
C21 H21 0.9800 .
C22 O8 1.219(4) .
C22 N16 1.351(5) .
C22 N15 1.375(5) .
C23 N14 1.433(5) .
C23 N3 1.434(6) 10_765
C23 H23A 0.9700 .
C23 H23B 0.9700 .
C24 N16 1.454(5) .
C24 N1 1.480(6) 10_765
C24 H24A 0.9700 .
C24 H24B 0.9700 .
N1 C24 1.480(6) 10_765
N3 C23 1.434(6) 10_765
O5 Rb2 2.848(3) 10_765
